data_4343600
loop_
_publ_author_name
'Cotton, F.A.'
'Felthouse, T.R.'

_publ_section_title
;
 Structural characterization of two tetrakis(mue-carbonato) complexes of
 dirhodium(II)
;
_journal_name_full 'Inorganic Chemistry'
_journal_page_first 320
_journal_page_last 323
_journal_volume 19
_journal_year 1980
_chemical_formula_sum 'C4 H16 Cs4 O20 Rh2'
_chemical_name_systematic 'Cs4 Rh2 (C O3)4 (H2 O)2 (H2 O)6'
_space_group_IT_number 14
_symmetry_space_group_name_Hall '-P 2ybc'
_symmetry_space_group_name_H-M 'P 1 21/c 1'
_cell_angle_alpha 90
_cell_angle_beta 91.83
_cell_angle_gamma 90
_cell_formula_units_Z 2
_cell_length_a 7.867
_cell_length_b 7.963
_cell_length_c 18.211
_cell_volume 1140.245
_citation_journal_id_ASTM INOCAJ
_cod_data_source_file Cotton_INOCAJ_1980_972.cif
_cod_data_source_block C4H16Cs4O20Rh2
_cod_database_code 4343600

loop_
_symmetry_equiv_pos_as_xyz
x,y,z
-x,y+1/2,-z+1/2
-x,-y,-z
x,-y-1/2,z-1/2

loop_
_atom_site_label
_atom_site_type_symbol
_atom_site_fract_x
_atom_site_fract_y
_atom_site_fract_z
_atom_site_occupancy
_atom_site_U_iso_or_equiv
O1 O-2 0.0756 0.6093 -0.1133 1 0.0
C2 C+4 -0.0358 0.5111 -0.1446 1 0.0
O4 O-2 -0.0726 0.7833 0.007 1 0.0
O6 O-2 0.3391 0.1435 -0.0237 1 0.0
O7 O-2 0.3242 0.8058 -0.0082 1 0.0
O5 O-2 -0.0583 0.5246 -0.2152 1 0.0
Rh1 Rh+2 0.10893 0.60326 -0.00199 1 0.0
O2 O-2 0.1273 0.5898 0.1096 1 0.0
Cs1 Cs+1 0.5054 0.48187 0.13809 1 0.0
O9 O-2 0.522 0.5288 0.6539 1 0.0
C1 C+4 0.2295 0.258 -0.0145 1 0.0
O3 O-2 0.28 0.4145 -0.0107 1 0.0
O10 O-2 0.2882 0.2341 0.2601 1 0.0
O8 O-2 0.2567 0.7891 0.7817 1 0.0
Cs2 Cs+1 0.11619 0.52118 0.63548 1 0.0
